data_7245334
loop_
_publ_author_name
'Krajewska, Joanna'
'Nowicki, Krzysztof'
'Durka, Krzysztof'
'Marek-Urban, Paulina H.'
'Wi\'nska, Patrycja'
'St\;epniewski, Tomasz'
'Wo\'zniak, Krzysztof'
'Laudy, Agnieszka E.'
'Luli\'nski, Sergiusz'

_publ_section_title
;
 Oxazoline scaffold in synthesis of benzosiloxaboroles and related
 ring-expanded heterocycles: diverse reactivity, structural peculiarities
 and antimicrobial activity
;
_journal_issue 36
_journal_name_full 'RSC Advances'
_journal_page_first 23099
_journal_page_last 23117
_journal_paper_doi 10.1039/D2RA03910A
_journal_volume 12
_journal_year 2022
_chemical_formula_moiety 'C13 H17 B F N O3 Si'
_chemical_formula_sum 'C13 H17 B F N O3 Si'
_chemical_formula_weight 293.17
_chemical_melting_point 405
_chemical_name_systematic
;
6-(4,4-dimethyl-2-oxazolin-2-yl)-7-fluoro-1,1-dimethyl-3-hydroxybenzo[1,2,3]siloxaborole
;
_space_group_crystal_system orthorhombic
_space_group_IT_number 19
_space_group_name_Hall 'P 2ac 2ab'
_space_group_name_H-M_alt 'P 21 21 21'
_atom_sites_solution_hydrogens mixed
_audit_creation_method SHELXL-2013
_audit_update_record
;
2022-04-13 deposited with the CCDC.	2022-08-08 downloaded from the CCDC.
;
_cell_angle_alpha 90
_cell_angle_beta 90
_cell_angle_gamma 90
_cell_formula_units_Z 4
_cell_length_a 9.7672(3)
_cell_length_b 12.4444(4)
_cell_length_c 12.5674(3)
_cell_measurement_reflns_used 5273
_cell_measurement_temperature 100(2)
_cell_measurement_theta_max 76.4580
_cell_measurement_theta_min 4.9800
_cell_volume 1527.53(8)
_computing_cell_refinement 'CrysAlisPro 1.171.40.67a (Rigaku OD, 2019)'
_computing_data_collection 'CrysAlisPro 1.171.40.67a (Rigaku OD, 2019)'
_computing_data_reduction 'CrysAlisPro 1.171.40.67a (Rigaku OD, 2019)'
_computing_structure_refinement 'SHELXL-2013 (Sheldrick, 2013)'
_diffrn_ambient_environment N~2~
_diffrn_ambient_temperature 100.01(10)
_diffrn_detector 'CCD plate'
_diffrn_detector_area_resol_mean 10.4391
_diffrn_detector_type Atlas
_diffrn_measured_fraction_theta_full 1.000
_diffrn_measured_fraction_theta_max 0.999
_diffrn_measurement_device 'four-circle diffractometer'
_diffrn_measurement_device_type 'SuperNova, Dual, Cu at home/near, Atlas'
_diffrn_radiation_monochromator mirror
_diffrn_radiation_probe x-ray
_diffrn_radiation_type 'Cu K\a'
_diffrn_radiation_wavelength 1.54184
_diffrn_reflns_av_R_equivalents 0.0184
_diffrn_reflns_av_unetI/netI 0.0201
_diffrn_reflns_Laue_measured_fraction_full 1.000
_diffrn_reflns_Laue_measured_fraction_max 0.999
_diffrn_reflns_limit_h_max 12
_diffrn_reflns_limit_h_min -11
_diffrn_reflns_limit_k_max 15
_diffrn_reflns_limit_k_min -15
_diffrn_reflns_limit_l_max 15
_diffrn_reflns_limit_l_min -14
_diffrn_reflns_number 8470
_diffrn_reflns_point_group_measured_fraction_full 0.985
_diffrn_reflns_point_group_measured_fraction_max 0.958
_diffrn_reflns_theta_full 67.679
_diffrn_reflns_theta_max 76.654
_diffrn_reflns_theta_min 5.001
_diffrn_source 'micro-focus sealed X-ray tube'
_diffrn_source_type 'SuperNova (Cu) X-ray Source'
_exptl_absorpt_coefficient_mu 1.512
_exptl_absorpt_correction_T_max 1.000
_exptl_absorpt_correction_T_min 0.851
_exptl_absorpt_correction_type gaussian
_exptl_absorpt_process_details
;
CrysAlisPro 1.171.40.67a (Rigaku Oxford Diffraction, 2019)
Numerical absorption correction based on gaussian integration over
			a multifaceted crystal model
Empirical absorption correction using spherical harmonics,
 implemented in SCALE3 ABSPACK scaling algorithm.
;
_exptl_crystal_colour colourless
_exptl_crystal_density_diffrn 1.275
_exptl_crystal_description block
_exptl_crystal_F_000 616
_exptl_crystal_recrystallization_method 'Re-crystallisation from solvent: CHCl3'
_exptl_crystal_size_max 0.159
_exptl_crystal_size_mid 0.133
_exptl_crystal_size_min 0.093
_refine_diff_density_max 0.196
_refine_diff_density_min -0.229
_refine_diff_density_rms 0.036
_refine_ls_abs_structure_details
;
 Flack x determined using 1196 quotients [(I+)-(I-)]/[(I+)+(I-)]
 (Parsons and Flack (2004), Acta Cryst. A60, s61).
;
_refine_ls_abs_structure_Flack 0.018(9)
_refine_ls_extinction_method none
_refine_ls_goodness_of_fit_ref 1.037
_refine_ls_hydrogen_treatment mixed
_refine_ls_matrix_type full
_refine_ls_number_parameters 184
_refine_ls_number_reflns 3081
_refine_ls_number_restraints 1
_refine_ls_restrained_S_all 1.037
_refine_ls_R_factor_all 0.0265
_refine_ls_R_factor_gt 0.0252
_refine_ls_shift/su_max 0.001
_refine_ls_shift/su_mean 0.000
_refine_ls_structure_factor_coef Fsqd
_refine_ls_weighting_details 'w=1/[\s^2^(Fo^2^)+(0.0405P)^2^+0.2784P] where P=(Fo^2^+2Fc^2^)/3'
_refine_ls_weighting_scheme calc
_refine_ls_wR_factor_gt 0.0667
_refine_ls_wR_factor_ref 0.0677
_reflns_Friedel_coverage 0.669
_reflns_Friedel_fraction_full 0.964
_reflns_Friedel_fraction_max 0.903
_reflns_number_gt 3003
_reflns_number_total 3081
_reflns_threshold_expression 'I > 2\s(I)'
_cod_data_source_file d2ra03910a7.cif
_cod_data_source_block 3a
_cod_database_code 7245334
_shelx_space_group_comment
;
The symmetry employed for this shelxl refinement is uniquely defined
by the following loop, which should always be used as a source of
symmetry information in preference to the above space-group names.
They are only intended as comments.
;
_oxdiff_exptl_absorpt_empirical_full_min 0.748
_oxdiff_exptl_absorpt_empirical_full_max 1.277
_oxdiff_exptl_absorpt_empirical_details
;
Empirical correction (ABSPACK) includes:
- Absorption correction using spherical harmonics
- Frame scaling
;
_shelxl_version_number 2013-4

loop_
_space_group_symop_operation_xyz
'x, y, z'
'-x+1/2, -y, z+1/2'
'-x, y+1/2, -z+1/2'
'x+1/2, -y+1/2, -z'

loop_
_atom_site_label
_atom_site_type_symbol
_atom_site_fract_x
_atom_site_fract_y
_atom_site_fract_z
_atom_site_U_iso_or_equiv
_atom_site_adp_type
_atom_site_occupancy
_atom_site_site_symmetry_order
_atom_site_calc_flag
_atom_site_refinement_flags_posn
_atom_site_refinement_flags_adp
_atom_site_refinement_flags_occupancy
_atom_site_disorder_assembly
_atom_site_disorder_group
Si1 Si 0.78900(5) 0.71650(4) 0.58502(4) 0.02035(12) Uani 1 1 d . . . . .
F1 F 0.49757(12) 0.75476(9) 0.71664(9) 0.0272(3) Uani 1 1 d . . . . .
O1 O 0.94714(14) 0.43348(11) 0.61375(10) 0.0238(3) Uani 1 1 d D . . . .
O2 O 0.90176(13) 0.61710(11) 0.56491(10) 0.0224(3) Uani 1 1 d . . . . .
O3 O 0.26861(13) 0.65722(12) 0.80450(10) 0.0262(3) Uani 1 1 d . . . . .
N1 N 0.35641(16) 0.59908(13) 0.96011(12) 0.0214(3) Uani 1 1 d . . . . .
C9 C 0.37225(18) 0.61283(15) 0.86037(14) 0.0193(3) Uani 1 1 d . . . . .
C1 C 0.67644(18) 0.63552(14) 0.67561(14) 0.0199(3) Uani 1 1 d . . . . .
C4 C 0.56242(19) 0.48617(14) 0.81623(14) 0.0208(3) Uani 1 1 d . . . . .
H4 H 0.5255 0.4364 0.8658 0.025 Uiso 1 1 calc R U . . .
C2 C 0.55674(18) 0.65653(14) 0.72909(13) 0.0191(3) Uani 1 1 d . . . . .
C3 C 0.49711(18) 0.58475(15) 0.79999(13) 0.0190(3) Uani 1 1 d . . . . .
C8 C 0.8690(2) 0.83238(17) 0.65381(17) 0.0305(4) Uani 1 1 d . . . . .
H8A H 0.9096 0.8082 0.7210 0.046 Uiso 1 1 calc R U . . .
H8B H 0.7992 0.8870 0.6684 0.046 Uiso 1 1 calc R U . . .
H8C H 0.9406 0.8632 0.6084 0.046 Uiso 1 1 calc R U . . .
C6 C 0.73908(18) 0.53442(15) 0.69056(14) 0.0203(3) Uani 1 1 d . . . . .
C5 C 0.68084(19) 0.46030(15) 0.76046(14) 0.0216(4) Uani 1 1 d . . . . .
H5 H 0.7223 0.3919 0.7700 0.026 Uiso 1 1 calc R U . . .
C10 C 0.15531(19) 0.66486(18) 0.87914(15) 0.0261(4) Uani 1 1 d . . . . .
H10A H 0.0868 0.6078 0.8657 0.031 Uiso 1 1 calc R U . . .
H10B H 0.1098 0.7358 0.8740 0.031 Uiso 1 1 calc R U . . .
C11 C 0.2233(2) 0.65013(16) 0.98892(14) 0.0239(4) Uani 1 1 d . . . . .
C7 C 0.7109(2) 0.75840(18) 0.45830(15) 0.0307(4) Uani 1 1 d . . . . .
H7A H 0.6679 0.6962 0.4241 0.046 Uiso 1 1 calc R U . . .
H7B H 0.7818 0.7878 0.4114 0.046 Uiso 1 1 calc R U . . .
H7C H 0.6414 0.8135 0.4720 0.046 Uiso 1 1 calc R U . . .
B1 B 0.8726(2) 0.52385(17) 0.62015(16) 0.0208(4) Uani 1 1 d . . . . .
C12 C 0.1426(2) 0.5787(2) 1.06403(17) 0.0352(5) Uani 1 1 d . . . . .
H12A H 0.1937 0.5696 1.1305 0.053 Uiso 1 1 calc R U . . .
H12B H 0.1282 0.5083 1.0308 0.053 Uiso 1 1 calc R U . . .
H12C H 0.0538 0.6119 1.0792 0.053 Uiso 1 1 calc R U . . .
C13 C 0.2562(2) 0.75864(18) 1.03968(16) 0.0323(5) Uani 1 1 d . . . . .
H13A H 0.3036 0.7471 1.1074 0.048 Uiso 1 1 calc R U . . .
H13B H 0.1709 0.7982 1.0524 0.048 Uiso 1 1 calc R U . . .
H13C H 0.3150 0.8002 0.9918 0.048 Uiso 1 1 calc R U . . .
H1 H 1.011(2) 0.432(2) 0.5648(18) 0.048 Uiso 1 1 d D U . . .

loop_
_atom_site_aniso_label
_atom_site_aniso_U_11
_atom_site_aniso_U_22
_atom_site_aniso_U_33
_atom_site_aniso_U_23
_atom_site_aniso_U_13
_atom_site_aniso_U_12
Si1 0.0220(2) 0.0190(2) 0.0200(2) 0.00198(17) 0.00338(19) 0.00182(18)
F1 0.0278(5) 0.0216(5) 0.0322(6) 0.0056(4) 0.0069(4) 0.0081(4)
O1 0.0255(6) 0.0221(6) 0.0238(6) 0.0014(5) 0.0051(5) 0.0046(5)
O2 0.0230(6) 0.0201(6) 0.0242(6) 0.0010(5) 0.0038(5) 0.0014(5)
O3 0.0215(6) 0.0396(8) 0.0176(6) 0.0021(5) -0.0001(5) 0.0062(6)
N1 0.0211(7) 0.0258(8) 0.0174(7) 0.0003(6) 0.0014(5) 0.0041(6)
C9 0.0215(8) 0.0189(8) 0.0176(8) -0.0005(6) -0.0008(6) 0.0009(7)
C1 0.0226(8) 0.0199(8) 0.0173(8) 0.0000(6) 0.0002(6) -0.0009(7)
C4 0.0253(8) 0.0202(8) 0.0168(8) 0.0002(6) 0.0015(7) 0.0000(7)
C2 0.0226(8) 0.0169(8) 0.0177(7) -0.0010(6) -0.0007(7) 0.0023(6)
C3 0.0211(8) 0.0209(8) 0.0151(7) -0.0024(6) -0.0006(6) 0.0002(7)
C8 0.0329(10) 0.0240(9) 0.0346(10) -0.0030(9) 0.0041(8) -0.0023(8)
C6 0.0221(8) 0.0206(8) 0.0181(7) -0.0020(7) -0.0002(7) 0.0005(6)
C5 0.0255(9) 0.0184(8) 0.0209(8) -0.0001(7) 0.0027(7) 0.0027(7)
C10 0.0199(8) 0.0362(11) 0.0222(8) 0.0013(8) 0.0020(7) 0.0043(8)
C11 0.0223(8) 0.0309(9) 0.0187(8) 0.0009(7) 0.0018(7) 0.0061(8)
C7 0.0313(10) 0.0374(10) 0.0234(8) 0.0055(8) 0.0029(8) 0.0088(9)
B1 0.0224(9) 0.0213(10) 0.0187(9) -0.0006(7) -0.0011(7) -0.0005(8)
C12 0.0321(10) 0.0448(12) 0.0287(10) 0.0080(9) 0.0091(8) 0.0035(10)
C13 0.0367(11) 0.0345(11) 0.0258(9) -0.0067(8) 0.0017(8) 0.0095(8)

loop_
_atom_type_symbol
_atom_type_description
_atom_type_scat_dispersion_real
_atom_type_scat_dispersion_imag
_atom_type_scat_source
C C 0.0181 0.0091 'International Tables Vol C Tables 4.2.6.8 and 6.1.1.4'
H H 0.0000 0.0000 'International Tables Vol C Tables 4.2.6.8 and 6.1.1.4'
N N 0.0311 0.0180 'International Tables Vol C Tables 4.2.6.8 and 6.1.1.4'
O O 0.0492 0.0322 'International Tables Vol C Tables 4.2.6.8 and 6.1.1.4'
Si Si 0.2541 0.3302 'International Tables Vol C Tables 4.2.6.8 and 6.1.1.4'
F F 0.0727 0.0534 'International Tables Vol C Tables 4.2.6.8 and 6.1.1.4'
B B 0.0090 0.0039 'International Tables Vol C Tables 4.2.6.8 and 6.1.1.4'

loop_
_exptl_crystal_face_index_h
_exptl_crystal_face_index_k
_exptl_crystal_face_index_l
_exptl_crystal_face_perp_dist
1 -1 2 0.0475
-3 5 -5 0.0962
-1 5 3 0.0695
1 -5 -3 0.0232
-2 -1 5 0.0584
-3 -4 -5 0.0696
5 4 -2 0.0295
-5 -1 -3 0.0800

loop_
_geom_angle_atom_site_label_1
_geom_angle_atom_site_label_2
_geom_angle_atom_site_label_3
_geom_angle
_geom_angle_site_symmetry_1
_geom_angle_site_symmetry_3
_geom_angle_publ_flag
O2 Si1 C7 110.55(8) . . ?
O2 Si1 C8 111.56(9) . . ?
C7 Si1 C8 110.96(10) . . ?
O2 Si1 C1 94.60(7) . . ?
C7 Si1 C1 115.73(9) . . ?
C8 Si1 C1 112.45(9) . . ?
B1 O1 H1 116(2) . . ?
B1 O2 Si1 114.14(12) . . ?
C9 O3 C10 105.18(13) . . ?
C9 N1 C11 106.70(15) . . ?
N1 C9 O3 118.38(16) . . ?
N1 C9 C3 124.98(17) . . ?
O3 C9 C3 116.63(15) . . ?
C2 C1 C6 118.26(17) . . ?
C2 C1 Si1 133.89(14) . . ?
C6 C1 Si1 107.79(13) . . ?
C5 C4 C3 120.63(17) . . ?
C5 C4 H4 119.7 . . ?
C3 C4 H4 119.7 . . ?
F1 C2 C1 118.43(16) . . ?
F1 C2 C3 118.23(16) . . ?
C1 C2 C3 123.24(17) . . ?
C2 C3 C4 117.81(17) . . ?
C2 C3 C9 121.53(16) . . ?
C4 C3 C9 120.60(16) . . ?
Si1 C8 H8A 109.5 . . ?
Si1 C8 H8B 109.5 . . ?
H8A C8 H8B 109.5 . . ?
Si1 C8 H8C 109.5 . . ?
H8A C8 H8C 109.5 . . ?
H8B C8 H8C 109.5 . . ?
C5 C6 C1 119.76(17) . . ?
C5 C6 B1 129.32(17) . . ?
C1 C6 B1 110.93(16) . . ?
C4 C5 C6 120.24(17) . . ?
C4 C5 H5 119.9 . . ?
C6 C5 H5 119.9 . . ?
O3 C10 C11 104.01(14) . . ?
O3 C10 H10A 111.0 . . ?
C11 C10 H10A 111.0 . . ?
O3 C10 H10B 111.0 . . ?
C11 C10 H10B 111.0 . . ?
H10A C10 H10B 109.0 . . ?
N1 C11 C12 110.73(16) . . ?
N1 C11 C13 107.12(15) . . ?
C12 C11 C13 111.56(17) . . ?
N1 C11 C10 102.04(14) . . ?
C12 C11 C10 113.75(17) . . ?
C13 C11 C10 111.05(16) . . ?
Si1 C7 H7A 109.5 . . ?
Si1 C7 H7B 109.5 . . ?
H7A C7 H7B 109.5 . . ?
Si1 C7 H7C 109.5 . . ?
H7A C7 H7C 109.5 . . ?
H7B C7 H7C 109.5 . . ?
O1 B1 O2 124.19(18) . . ?
O1 B1 C6 123.40(17) . . ?
O2 B1 C6 112.40(16) . . ?
C11 C12 H12A 109.5 . . ?
C11 C12 H12B 109.5 . . ?
H12A C12 H12B 109.5 . . ?
C11 C12 H12C 109.5 . . ?
H12A C12 H12C 109.5 . . ?
H12B C12 H12C 109.5 . . ?
C11 C13 H13A 109.5 . . ?
C11 C13 H13B 109.5 . . ?
H13A C13 H13B 109.5 . . ?
C11 C13 H13C 109.5 . . ?
H13A C13 H13C 109.5 . . ?
H13B C13 H13C 109.5 . . ?

loop_
_geom_bond_atom_site_label_1
_geom_bond_atom_site_label_2
_geom_bond_distance
_geom_bond_site_symmetry_2
_geom_bond_publ_flag
Si1 O2 1.6754(13) . ?
Si1 C7 1.841(2) . ?
Si1 C8 1.854(2) . ?
Si1 C1 1.8764(18) . ?
F1 C2 1.361(2) . ?
O1 B1 1.342(3) . ?
O1 H1 0.874(13) . ?
O2 B1 1.382(2) . ?
O3 C9 1.350(2) . ?
O3 C10 1.454(2) . ?
N1 C9 1.274(2) . ?
N1 C11 1.492(2) . ?
C9 C3 1.478(2) . ?
C1 C2 1.374(3) . ?
C1 C6 1.412(3) . ?
C4 C5 1.390(3) . ?
C4 C3 1.398(2) . ?
C4 H4 0.9500 . ?
C2 C3 1.390(2) . ?
C8 H8A 0.9800 . ?
C8 H8B 0.9800 . ?
C8 H8C 0.9800 . ?
C6 C5 1.395(3) . ?
C6 B1 1.582(3) . ?
C5 H5 0.9500 . ?
C10 C11 1.542(2) . ?
C10 H10A 0.9900 . ?
C10 H10B 0.9900 . ?
C11 C12 1.518(3) . ?
C11 C13 1.528(3) . ?
C7 H7A 0.9800 . ?
C7 H7B 0.9800 . ?
C7 H7C 0.9800 . ?
C12 H12A 0.9800 . ?
C12 H12B 0.9800 . ?
C12 H12C 0.9800 . ?
C13 H13A 0.9800 . ?
C13 H13B 0.9800 . ?
C13 H13C 0.9800 . ?

loop_
_exptl_oxdiff_crystal_face_indexfrac_h
_exptl_oxdiff_crystal_face_indexfrac_k
_exptl_oxdiff_crystal_face_indexfrac_l
_exptl_oxdiff_crystal_face_x
_exptl_oxdiff_crystal_face_y
_exptl_oxdiff_crystal_face_z
0.9905 -1.0054 1.9974 -0.0413 -0.2246 0.2187
-2.9720 5.0115 -4.9894 0.2286 0.8431 -0.4651
-1.0018 4.9896 3.0039 0.1261 0.5198 0.5059
1.0018 -4.9896 -3.0039 -0.1261 -0.5198 -0.5059
-2.0161 -1.0048 4.9859 -0.5115 0.0430 0.4753
-2.9849 -3.9772 -5.0085 -0.4302 0.0159 -0.8106
5.0064 3.9876 -1.9766 0.9517 -0.1218 0.0685
-4.9850 -0.9806 -3.0099 -0.5241 0.4700 -0.5243
